data_7005804
loop_
_publ_author_name
'Hyder, Iqbal'
'Jim\'enez-Tenorio, Manuel'
'Puerta, M. Carmen'
'Valerga, Pedro'

_publ_section_title
;
 Oligomerization and regioselective hydrosilylation of styrenes
 catalyzed by cationic allyl nickel complexes bearing allylphosphine
 ligands.
;
_journal_issue 28
_journal_name_full 'Dalton transactions (Cambridge, England : 2003)'
_journal_page_first 3000
_journal_page_last 3009
_journal_paper_doi 10.1039/b705579j
_journal_year 2007
_chemical_formula_moiety 'C18 H20 Br Ni P'
_chemical_formula_sum 'C18 H20 Br Ni P'
_chemical_formula_weight 405.93
_chemical_name_common 'trihapto-allyl-bromide-allyldiphenylphosphine-nickel (ii)'
_chemical_name_systematic 'trihapto-allyl-bromide-allyldiphenylphosphine-nickel (II)'
_space_group_IT_number 61
_symmetry_cell_setting orthorhombic
_symmetry_Int_Tables_number 61
_symmetry_space_group_name_Hall '-P 2ac 2ab'
_symmetry_space_group_name_H-M 'P b c a'
_atom_sites_solution_hydrogens geom
_atom_sites_solution_primary direct
_atom_sites_solution_secondary difmap
_audit_creation_method SHELXL-97
_cell_angle_alpha 90.00
_cell_angle_beta 90.00
_cell_angle_gamma 90.00
_cell_formula_units_Z 8
_cell_length_a 11.461(2)
_cell_length_b 16.298(3)
_cell_length_c 18.029(4)
_cell_measurement_reflns_used 5554
_cell_measurement_temperature 100(2)
_cell_measurement_theta_max 24.898
_cell_measurement_theta_min 2.254
_cell_volume 3367.7(11)
_computing_cell_refinement 'SAINT (Bruker, 2001)'
_computing_data_collection 'SMART (Bruker, 2001)'
_computing_data_reduction 'SAINT (Bruker, 2001)'
_computing_molecular_graphics 'ORTEP-3 vers. 1.08 (Faruggia, 2005)'
_computing_publication_material 'SHELXTL (Sheldrick, 2001)'
_computing_structure_refinement 'SHELXTL (Sheldrick, 2001)'
_computing_structure_solution 'SHELXTL (Sheldrick, 2001)'
_diffrn_ambient_temperature 100(2)
_diffrn_measured_fraction_theta_full 0.989
_diffrn_measured_fraction_theta_max 0.989
_diffrn_measurement_device_type 'Bruker SMART APEX CCD area detector'
_diffrn_measurement_method '1700 omega scan frames, 0.3 deg, 10 sec'
_diffrn_radiation_monochromator graphite
_diffrn_radiation_probe x-ray
_diffrn_radiation_type MoK\a
_diffrn_radiation_wavelength 0.71073
_diffrn_reflns_av_R_equivalents 0.0552
_diffrn_reflns_av_sigmaI/netI 0.0339
_diffrn_reflns_limit_h_max 13
_diffrn_reflns_limit_h_min -13
_diffrn_reflns_limit_k_max 18
_diffrn_reflns_limit_k_min -19
_diffrn_reflns_limit_l_max 21
_diffrn_reflns_limit_l_min -16
_diffrn_reflns_number 21191
_diffrn_reflns_theta_full 25.16
_diffrn_reflns_theta_max 25.16
_diffrn_reflns_theta_min 2.26
_diffrn_source 'fine-focus sealed tube'
_diffrn_source_type 'Bruker SMART APEX'
_diffrn_standards_decay_% -0.0188
_exptl_absorpt_coefficient_mu 3.611
_exptl_absorpt_correction_T_max 1.000
_exptl_absorpt_correction_T_min 0.754
_exptl_absorpt_correction_type multi-scan
_exptl_absorpt_process_details '(SADABS; Sheldrick, 2004)'
_exptl_crystal_colour red
_exptl_crystal_density_diffrn 1.601
_exptl_crystal_density_method 'not measured'
_exptl_crystal_description plate
_exptl_crystal_F_000 1648
_exptl_crystal_size_max 0.29
_exptl_crystal_size_mid 0.16
_exptl_crystal_size_min 0.07
_refine_diff_density_max 0.898
_refine_diff_density_min -0.346
_refine_diff_density_rms 0.086
_refine_ls_extinction_method none
_refine_ls_goodness_of_fit_ref 1.040
_refine_ls_hydrogen_treatment mixed
_refine_ls_matrix_type full
_refine_ls_number_parameters 250
_refine_ls_number_reflns 2992
_refine_ls_number_restraints 0
_refine_ls_restrained_S_all 1.040
_refine_ls_R_factor_all 0.0468
_refine_ls_R_factor_gt 0.0341
_refine_ls_shift/su_max 0.002
_refine_ls_shift/su_mean 0.000
_refine_ls_structure_factor_coef Fsqd
_refine_ls_weighting_details 'calc w=1/[\s^2^(Fo^2^)+(0.0443P)^2^+0.0000P] where P=(Fo^2^+2Fc^2^)/3'
_refine_ls_weighting_scheme calc
_refine_ls_wR_factor_gt 0.0732
_refine_ls_wR_factor_ref 0.0773
_reflns_number_gt 2580
_reflns_number_total 2992
_reflns_threshold_expression >2sigma(I)
_cod_data_source_file b705579j.txt
_cod_data_source_block pv0516
_cod_original_cell_volume 3367.8(12)
_cod_database_code 7005804

loop_
_symmetry_equiv_pos_as_xyz
'x, y, z'
'-x+1/2, -y, z+1/2'
'-x, y+1/2, -z+1/2'
'x+1/2, -y+1/2, -z'
'-x, -y, -z'
'x-1/2, y, -z-1/2'
'x, -y-1/2, z-1/2'
'-x-1/2, y-1/2, z'

loop_
_atom_site_label
_atom_site_type_symbol
_atom_site_fract_x
_atom_site_fract_y
_atom_site_fract_z
_atom_site_U_iso_or_equiv
_atom_site_adp_type
_atom_site_occupancy
_atom_site_symmetry_multiplicity
_atom_site_calc_flag
_atom_site_refinement_flags
_atom_site_disorder_assembly
_atom_site_disorder_group
Ni1 Ni 0.93341(3) 0.17186(2) 0.35059(2) 0.01705(12) Uani 1 1 d . . .
Br1 Br 0.74361(2) 0.122061(19) 0.353519(18) 0.02541(12) Uani 1 1 d . . .
P1 P 0.89458(6) 0.29385(5) 0.30543(4) 0.01619(18) Uani 1 1 d . . .
C1 C 1.1052(3) 0.1912(2) 0.3588(2) 0.0284(8) Uani 1 1 d . . .
H1A H 1.102(3) 0.197(2) 0.405(2) 0.034 Uiso 1 1 d . . .
H1B H 1.148(3) 0.221(2) 0.3302(19) 0.034 Uiso 1 1 d . . .
C2 C 1.0812(3) 0.1067(2) 0.3494(2) 0.0310(8) Uani 1 1 d . . .
H2 H 1.102(3) 0.083(2) 0.297(2) 0.037 Uiso 1 1 d . . .
C3 C 1.0059(3) 0.0673(2) 0.39613(19) 0.0241(7) Uani 1 1 d . . .
H3A H 0.978(3) 0.011(2) 0.3853(18) 0.029 Uiso 1 1 d . . .
H3B H 0.996(3) 0.082(2) 0.4448(18) 0.029 Uiso 1 1 d . . .
C4 C 0.7492(2) 0.3367(2) 0.32724(18) 0.0200(7) Uani 1 1 d . . .
H4A H 0.745(2) 0.3900(19) 0.308(2) 0.024 Uiso 1 1 d . . .
H4B H 0.695(3) 0.2997(19) 0.3033(18) 0.024 Uiso 1 1 d . . .
C5 C 0.7259(2) 0.3397(2) 0.40842(17) 0.0202(7) Uani 1 1 d . . .
H5 H 0.715(3) 0.288(2) 0.4300(18) 0.024 Uiso 1 1 d . . .
C6 C 0.7248(3) 0.4074(2) 0.4479(2) 0.0291(8) Uani 1 1 d . . .
H6A H 0.739(3) 0.458(2) 0.423(2) 0.035 Uiso 1 1 d . . .
H6B H 0.705(3) 0.407(2) 0.497(2) 0.035 Uiso 1 1 d . . .
C7 C 0.8971(2) 0.29061(18) 0.20449(16) 0.0166(6) Uani 1 1 d . . .
C8 C 0.9567(2) 0.22713(19) 0.17022(17) 0.0195(7) Uani 1 1 d . . .
H8 H 0.997(3) 0.1861(19) 0.1981(18) 0.023 Uiso 1 1 d . . .
C9 C 0.9594(3) 0.2207(2) 0.09399(18) 0.0236(7) Uani 1 1 d . . .
H9 H 0.997(3) 0.179(2) 0.0725(18) 0.028 Uiso 1 1 d . . .
C10 C 0.9026(3) 0.2785(2) 0.05136(19) 0.0240(7) Uani 1 1 d . . .
H10 H 0.902(3) 0.2739(19) 0.004(2) 0.029 Uiso 1 1 d . . .
C11 C 0.8439(2) 0.3429(2) 0.08417(18) 0.0237(7) Uani 1 1 d . . .
H11 H 0.809(3) 0.3820(18) 0.0566(19) 0.028 Uiso 1 1 d . . .
C12 C 0.8401(3) 0.34907(19) 0.16033(18) 0.0222(7) Uani 1 1 d . . .
H12 H 0.796(3) 0.3953(19) 0.1836(18) 0.027 Uiso 1 1 d . . .
C13 C 0.9896(2) 0.37894(17) 0.33139(17) 0.0167(6) Uani 1 1 d . . .
C14 C 1.0183(2) 0.3890(2) 0.40589(17) 0.0209(7) Uani 1 1 d . . .
H14 H 0.995(3) 0.3526(19) 0.4403(18) 0.025 Uiso 1 1 d . . .
C15 C 1.0843(2) 0.45442(19) 0.42940(18) 0.0229(7) Uani 1 1 d . . .
H15 H 1.102(2) 0.4578(19) 0.4789(19) 0.028 Uiso 1 1 d . . .
C16 C 1.1242(3) 0.5117(2) 0.37896(19) 0.0252(7) Uani 1 1 d . . .
H16 H 1.167(3) 0.556(2) 0.3926(18) 0.030 Uiso 1 1 d . . .
C17 C 1.0976(3) 0.5017(2) 0.3045(2) 0.0265(7) Uani 1 1 d . . .
H17 H 1.128(3) 0.536(2) 0.2703(18) 0.032 Uiso 1 1 d . . .
C18 C 1.0307(2) 0.43634(19) 0.28107(17) 0.0201(7) Uani 1 1 d . . .
H18 H 1.012(2) 0.430(2) 0.2327(17) 0.024 Uiso 1 1 d . . .

loop_
_atom_site_aniso_label
_atom_site_aniso_U_11
_atom_site_aniso_U_22
_atom_site_aniso_U_33
_atom_site_aniso_U_23
_atom_site_aniso_U_13
_atom_site_aniso_U_12
Ni1 0.0175(2) 0.0187(2) 0.0150(2) 0.00183(16) -0.00061(14) 0.00167(15)
Br1 0.01948(18) 0.0216(2) 0.0352(2) 0.00041(14) 0.00036(13) -0.00083(12)
P1 0.0167(4) 0.0188(4) 0.0131(4) 0.0005(3) -0.0004(3) 0.0008(3)
C1 0.0194(16) 0.030(2) 0.036(2) -0.0014(17) -0.0045(15) 0.0026(14)
C2 0.0253(17) 0.034(2) 0.033(2) 0.0032(16) -0.0058(14) 0.0073(15)
C3 0.0279(16) 0.0212(18) 0.023(2) 0.0017(15) -0.0036(14) 0.0061(14)
C4 0.0204(15) 0.0195(17) 0.0202(18) 0.0015(14) -0.0008(12) 0.0011(13)
C5 0.0162(14) 0.0239(18) 0.0204(19) 0.0022(15) 0.0024(12) -0.0006(13)
C6 0.0269(17) 0.034(2) 0.026(2) -0.0025(18) 0.0030(14) 0.0011(15)
C7 0.0171(13) 0.0194(16) 0.0133(16) -0.0005(13) -0.0011(11) -0.0031(12)
C8 0.0209(15) 0.0204(17) 0.0173(18) -0.0007(13) -0.0007(12) 0.0013(13)
C9 0.0306(17) 0.0201(17) 0.0200(19) -0.0033(14) 0.0038(13) 0.0036(14)
C10 0.0268(16) 0.0313(19) 0.0138(17) -0.0015(15) 0.0002(13) -0.0071(14)
C11 0.0222(16) 0.0284(19) 0.021(2) 0.0059(14) -0.0040(13) 0.0049(14)
C12 0.0216(16) 0.0253(18) 0.0197(19) -0.0013(14) -0.0002(12) 0.0049(14)
C13 0.0152(14) 0.0178(16) 0.0171(17) -0.0001(12) 0.0010(11) 0.0030(12)
C14 0.0212(15) 0.0255(18) 0.0161(18) 0.0026(14) 0.0045(12) -0.0003(13)
C15 0.0229(15) 0.0264(19) 0.0195(19) -0.0062(14) 0.0010(12) 0.0026(13)
C16 0.0213(16) 0.0233(18) 0.031(2) -0.0072(15) -0.0032(14) 0.0025(13)
C17 0.0257(16) 0.0200(18) 0.034(2) 0.0085(15) 0.0018(14) 0.0002(14)
C18 0.0210(15) 0.0208(17) 0.0184(18) 0.0010(14) -0.0001(13) 0.0030(13)

loop_
_atom_type_symbol
_atom_type_description
_atom_type_scat_dispersion_real
_atom_type_scat_dispersion_imag
_atom_type_scat_source
C C 0.0033 0.0016 'International Tables Vol C Tables 4.2.6.8 and 6.1.1.4'
H H 0.0000 0.0000 'International Tables Vol C Tables 4.2.6.8 and 6.1.1.4'
Br Br -0.2901 2.4595 'International Tables Vol C Tables 4.2.6.8 and 6.1.1.4'
P P 0.1023 0.0942 'International Tables Vol C Tables 4.2.6.8 and 6.1.1.4'
Ni Ni 0.3393 1.1124 'International Tables Vol C Tables 4.2.6.8 and 6.1.1.4'

loop_
_geom_angle_atom_site_label_1
_geom_angle_atom_site_label_2
_geom_angle_atom_site_label_3
_geom_angle
_geom_angle_site_symmetry_1
_geom_angle_site_symmetry_3
_geom_angle_publ_flag
C1 Ni1 C2 41.43(15) . . ?
C1 Ni1 C3 72.80(14) . . ?
C2 Ni1 C3 39.22(13) . . ?
C1 Ni1 P1 94.86(11) . . ?
C2 Ni1 P1 130.49(11) . . ?
C3 Ni1 P1 167.55(9) . . ?
C1 Ni1 Br1 167.34(11) . . ?
C2 Ni1 Br1 127.45(11) . . ?
C3 Ni1 Br1 94.55(9) . . ?
P1 Ni1 Br1 97.76(3) . . ?
C7 P1 C13 105.61(13) . . ?
C7 P1 C4 103.74(14) . . ?
C13 P1 C4 101.30(14) . . ?
C7 P1 Ni1 109.97(10) . . ?
C13 P1 Ni1 118.20(10) . . ?
C4 P1 Ni1 116.51(11) . . ?
C2 C1 Ni1 69.31(19) . . ?
C2 C1 H1A 103(3) . . ?
Ni1 C1 H1A 93(2) . . ?
C2 C1 H1B 126(2) . . ?
Ni1 C1 H1B 127(2) . . ?
H1A C1 H1B 124(4) . . ?
C3 C2 C1 120.4(3) . . ?
C3 C2 Ni1 73.01(19) . . ?
C1 C2 Ni1 69.26(19) . . ?
C3 C2 H2 121.8(19) . . ?
C1 C2 H2 115.0(19) . . ?
Ni1 C2 H2 113.6(18) . . ?
C2 C3 Ni1 67.77(19) . . ?
C2 C3 H3A 121.0(19) . . ?
Ni1 C3 H3A 123.8(19) . . ?
C2 C3 H3B 123(2) . . ?
Ni1 C3 H3B 97(2) . . ?
H3A C3 H3B 113(3) . . ?
C5 C4 P1 112.5(2) . . ?
C5 C4 H4A 109(2) . . ?
P1 C4 H4A 108.3(18) . . ?
C5 C4 H4B 110.1(19) . . ?
P1 C4 H4B 104.4(17) . . ?
H4A C4 H4B 112(3) . . ?
C6 C5 C4 124.2(3) . . ?
C6 C5 H5 122(2) . . ?
C4 C5 H5 114(2) . . ?
C5 C6 H6A 118(2) . . ?
C5 C6 H6B 122(2) . . ?
H6A C6 H6B 120(3) . . ?
C8 C7 C12 118.9(3) . . ?
C8 C7 P1 118.4(2) . . ?
C12 C7 P1 122.7(2) . . ?
C9 C8 C7 120.8(3) . . ?
C9 C8 H8 117.4(19) . . ?
C7 C8 H8 121.7(19) . . ?
C8 C9 C10 119.5(3) . . ?
C8 C9 H9 120(2) . . ?
C10 C9 H9 120(2) . . ?
C9 C10 C11 120.7(3) . . ?
C9 C10 H10 120(2) . . ?
C11 C10 H10 119(2) . . ?
C12 C11 C10 119.9(3) . . ?
C12 C11 H11 119(2) . . ?
C10 C11 H11 121(2) . . ?
C11 C12 C7 120.1(3) . . ?
C11 C12 H12 119.3(19) . . ?
C7 C12 H12 120.6(19) . . ?
C18 C13 C14 118.1(3) . . ?
C18 C13 P1 123.3(2) . . ?
C14 C13 P1 118.5(2) . . ?
C15 C14 C13 121.3(3) . . ?
C15 C14 H14 118(2) . . ?
C13 C14 H14 121(2) . . ?
C14 C15 C16 120.2(3) . . ?
C14 C15 H15 117.8(19) . . ?
C16 C15 H15 122(2) . . ?
C15 C16 C17 119.1(3) . . ?
C15 C16 H16 123(2) . . ?
C17 C16 H16 118(2) . . ?
C18 C17 C16 120.6(3) . . ?
C18 C17 H17 119(2) . . ?
C16 C17 H17 121(2) . . ?
C17 C18 C13 120.7(3) . . ?
C17 C18 H18 121(2) . . ?
C13 C18 H18 118(2) . . ?

loop_
_geom_bond_atom_site_label_1
_geom_bond_atom_site_label_2
_geom_bond_distance
_geom_bond_site_symmetry_2
_geom_bond_publ_flag
Ni1 C1 1.999(3) . ?
Ni1 C2 2.000(3) . ?
Ni1 C3 2.066(3) . ?
Ni1 P1 2.1941(9) . ?
Ni1 Br1 2.3224(6) . ?
P1 C7 1.821(3) . ?
P1 C13 1.824(3) . ?
P1 C4 1.849(3) . ?
C1 C2 1.414(5) . ?
C1 H1A 0.83(4) . ?
C1 H1B 0.86(4) . ?
C2 C3 1.366(5) . ?
C2 H2 1.06(3) . ?
C3 H3A 0.99(3) . ?
C3 H3B 0.92(3) . ?
C4 C5 1.489(4) . ?
C4 H4A 0.94(3) . ?
C4 H4B 0.97(3) . ?
C5 C6 1.313(5) . ?
C5 H5 0.94(3) . ?
C6 H6A 0.96(4) . ?
C6 H6B 0.92(4) . ?
C7 C8 1.385(4) . ?
C7 C12 1.403(4) . ?
C8 C9 1.379(4) . ?
C8 H8 0.96(3) . ?
C9 C10 1.379(5) . ?
C9 H9 0.89(3) . ?
C10 C11 1.380(4) . ?
C10 H10 0.85(4) . ?
C11 C12 1.378(4) . ?
C11 H11 0.90(3) . ?
C12 H12 1.00(3) . ?
C13 C18 1.386(4) . ?
C13 C14 1.393(4) . ?
C14 C15 1.374(4) . ?
C14 H14 0.90(3) . ?
C15 C16 1.381(5) . ?
C15 H15 0.92(3) . ?
C16 C17 1.386(5) . ?
C16 H16 0.91(3) . ?
C17 C18 1.379(4) . ?
C17 H17 0.90(3) . ?
C18 H18 0.90(3) . ?

loop_
_geom_torsion_atom_site_label_1
_geom_torsion_atom_site_label_2
_geom_torsion_atom_site_label_3
_geom_torsion_atom_site_label_4
_geom_torsion
_geom_torsion_site_symmetry_1
_geom_torsion_site_symmetry_2
_geom_torsion_site_symmetry_3
_geom_torsion_site_symmetry_4
_geom_torsion_publ_flag
C1 Ni1 P1 C7 92.12(15) . . . . ?
C2 Ni1 P1 C7 68.60(17) . . . . ?
C3 Ni1 P1 C7 99.5(5) . . . . ?
Br1 Ni1 P1 C7 -88.84(9) . . . . ?
C1 Ni1 P1 C13 -29.20(16) . . . . ?
C2 Ni1 P1 C13 -52.72(18) . . . . ?
C3 Ni1 P1 C13 -21.8(5) . . . . ?
Br1 Ni1 P1 C13 149.85(11) . . . . ?
C1 Ni1 P1 C4 -150.25(17) . . . . ?
C2 Ni1 P1 C4 -173.78(18) . . . . ?
C3 Ni1 P1 C4 -142.8(5) . . . . ?
Br1 Ni1 P1 C4 28.79(12) . . . . ?
C3 Ni1 C1 C2 29.0(2) . . . . ?
P1 Ni1 C1 C2 -152.7(2) . . . . ?
Br1 Ni1 C1 C2 31.6(6) . . . . ?
Ni1 C1 C2 C3 -54.2(3) . . . . ?
C1 Ni1 C2 C3 133.0(3) . . . . ?
P1 Ni1 C2 C3 169.91(17) . . . . ?
Br1 Ni1 C2 C3 -38.7(3) . . . . ?
C3 Ni1 C2 C1 -133.0(3) . . . . ?
P1 Ni1 C2 C1 36.9(3) . . . . ?
Br1 Ni1 C2 C1 -171.68(18) . . . . ?
C1 C2 C3 Ni1 52.5(3) . . . . ?
C1 Ni1 C3 C2 -30.5(2) . . . . ?
P1 Ni1 C3 C2 -38.2(6) . . . . ?
Br1 Ni1 C3 C2 150.1(2) . . . . ?
C7 P1 C4 C5 176.3(2) . . . . ?
C13 P1 C4 C5 -74.3(3) . . . . ?
Ni1 P1 C4 C5 55.3(3) . . . . ?
P1 C4 C5 C6 107.3(3) . . . . ?
C13 P1 C7 C8 107.9(2) . . . . ?
C4 P1 C7 C8 -146.0(2) . . . . ?
Ni1 P1 C7 C8 -20.7(2) . . . . ?
C13 P1 C7 C12 -72.9(3) . . . . ?
C4 P1 C7 C12 33.2(3) . . . . ?
Ni1 P1 C7 C12 158.5(2) . . . . ?
C12 C7 C8 C9 -0.6(4) . . . . ?
P1 C7 C8 C9 178.6(2) . . . . ?
C7 C8 C9 C10 0.4(4) . . . . ?
C8 C9 C10 C11 0.4(5) . . . . ?
C9 C10 C11 C12 -1.0(4) . . . . ?
C10 C11 C12 C7 0.8(4) . . . . ?
C8 C7 C12 C11 0.1(4) . . . . ?
P1 C7 C12 C11 -179.2(2) . . . . ?
C7 P1 C13 C18 12.1(3) . . . . ?
C4 P1 C13 C18 -95.8(3) . . . . ?
Ni1 P1 C13 C18 135.6(2) . . . . ?
C7 P1 C13 C14 -170.8(2) . . . . ?
C4 P1 C13 C14 81.3(2) . . . . ?
Ni1 P1 C13 C14 -47.3(2) . . . . ?
C18 C13 C14 C15 0.8(4) . . . . ?
P1 C13 C14 C15 -176.5(2) . . . . ?
C13 C14 C15 C16 -0.3(4) . . . . ?
C14 C15 C16 C17 -0.6(4) . . . . ?
C15 C16 C17 C18 1.0(4) . . . . ?
C16 C17 C18 C13 -0.5(4) . . . . ?
C14 C13 C18 C17 -0.4(4) . . . . ?
P1 C13 C18 C17 176.7(2) . . . . ?
